data_7152079
loop_
_publ_author_name
'Fuentes de Arriba, Angel L.'
'Turiel, Mar\'ia G'
'Sim\'on, Luis'
'Sanz, Francisca'
'Boyero, Juan F.'
'Mu\~niz, Francisco M'
'Mor\'an, Joaqu\'in R'
'Alc\'azar, Victoria'

_publ_section_title
;
 Sulfonamide carbazole receptors for anion recognition.
;
_journal_issue 24
_journal_name_full 'Organic &amp; biomolecular chemistry'
_journal_page_first 8321
_journal_page_last 8327
_journal_paper_doi 10.1039/c1ob06126g
_journal_volume 9
_journal_year 2011
_chemical_absolute_configuration rm
_chemical_formula_moiety '2(C28 H43 N3 O4 S2), C6 H12'
_chemical_formula_sum 'C62 H98 N6 O8 S4'
_chemical_formula_weight 1183.74
_chemical_name_systematic
;
?
;
_space_group_IT_number 14
_symmetry_cell_setting monoclinic
_symmetry_space_group_name_Hall '-P 2yn'
_symmetry_space_group_name_H-M 'P 1 21/n 1'
_atom_sites_solution_hydrogens geom
_atom_sites_solution_primary direct
_atom_sites_solution_secondary difmap
_audit_creation_method SHELXL-97
_cell_angle_alpha 90.00
_cell_angle_beta 106.5620(10)
_cell_angle_gamma 90.00
_cell_formula_units_Z 4
_cell_length_a 17.7484(4)
_cell_length_b 15.5301(4)
_cell_length_c 26.3541(7)
_cell_measurement_reflns_used 5871
_cell_measurement_temperature 298(2)
_cell_measurement_theta_max 63.89
_cell_measurement_theta_min 4.51
_cell_volume 6962.7(3)
_computing_cell_refinement 'SAINT (Bruker 2006)'
_computing_data_collection 'APEX 2 (Bruker 2006)'
_computing_data_reduction 'SAINT (Bruker 2006)'
_computing_molecular_graphics 'Mercury 2.3 (Macrae et al, 2008)'
_computing_publication_material 'Bruker SHELXTL'
_computing_structure_refinement 'SHELXL-97 (Sheldrick, 1997)'
_computing_structure_solution 'SHELXS-97 (Sheldrick, 1990)'
_diffrn_ambient_temperature 298(2)
_diffrn_measured_fraction_theta_full 0.949
_diffrn_measured_fraction_theta_max 0.949
_diffrn_measurement_device_type 'CCD area detector'
_diffrn_measurement_method 'phi and omega scans'
_diffrn_radiation_monochromator graphite
_diffrn_radiation_source 'fine-focus sealed tube'
_diffrn_radiation_type CuK\a
_diffrn_radiation_wavelength 1.54178
_diffrn_reflns_av_R_equivalents 0.0374
_diffrn_reflns_av_sigmaI/netI 0.0305
_diffrn_reflns_limit_h_max 18
_diffrn_reflns_limit_h_min -20
_diffrn_reflns_limit_k_max 18
_diffrn_reflns_limit_k_min -17
_diffrn_reflns_limit_l_max 30
_diffrn_reflns_limit_l_min -31
_diffrn_reflns_number 48691
_diffrn_reflns_theta_full 67.12
_diffrn_reflns_theta_max 67.12
_diffrn_reflns_theta_min 3.85
_exptl_absorpt_coefficient_mu 1.665
_exptl_absorpt_correction_T_max 0.905
_exptl_absorpt_correction_T_min 0.852
_exptl_absorpt_correction_type multi-scan
_exptl_absorpt_process_details 'SADABS (Bruker, 2006)'
_exptl_crystal_colour colorless
_exptl_crystal_density_diffrn 1.129
_exptl_crystal_density_method 'not measured'
_exptl_crystal_description Prismatic
_exptl_crystal_F_000 2560
_exptl_crystal_size_max 0.10
_exptl_crystal_size_mid 0.08
_exptl_crystal_size_min 0.06
_refine_diff_density_max 0.677
_refine_diff_density_min -0.385
_refine_diff_density_rms 0.067
_refine_ls_extinction_method none
_refine_ls_goodness_of_fit_ref 1.029
_refine_ls_hydrogen_treatment constr
_refine_ls_matrix_type full
_refine_ls_number_parameters 686
_refine_ls_number_reflns 11833
_refine_ls_number_restraints 7
_refine_ls_restrained_S_all 1.036
_refine_ls_R_factor_all 0.0882
_refine_ls_R_factor_gt 0.0741
_refine_ls_shift/su_max 8.125
_refine_ls_shift/su_mean 0.191
_refine_ls_structure_factor_coef Fsqd
_refine_ls_weighting_details 'calc w=1/[\s^2^(Fo^2^)+(0.1537P)^2^+4.1120P] where P=(Fo^2^+2Fc^2^)/3'
_refine_ls_weighting_scheme calc
_refine_ls_wR_factor_gt 0.2275
_refine_ls_wR_factor_ref 0.2455
_reflns_number_gt 9300
_reflns_number_total 11833
_reflns_threshold_expression >2sigma(I)
_cod_data_source_file c1ob06126g.txt
_cod_data_source_block 14fin
_cod_depositor_comments
;
The following automatic conversions were performed:

'_symmetry_cell_setting' value 'Monoclinic' changed to 'monoclinic'
according to /home/saulius/struct/CIF-dictionaries/cif_core.dic
dictionary named 'cif_core.dic' version 2.4.1 from 2010-06-29.

Automatic conversion script
Id: cif_fix_values 1715 2011-07-08 13:25:40Z adriana 
;
_cod_original_sg_symbol_Hall -P2yn
_cod_original_sg_symbol_H-M P2(1)/n
_cod_database_code 7152079

loop_
_symmetry_equiv_pos_as_xyz
'x, y, z'
'-x+1/2, y+1/2, -z+1/2'
'-x, -y, -z'
'x-1/2, -y-1/2, z-1/2'

loop_
_atom_site_label
_atom_site_type_symbol
_atom_site_fract_x
_atom_site_fract_y
_atom_site_fract_z
_atom_site_U_iso_or_equiv
_atom_site_adp_type
_atom_site_occupancy
_atom_site_symmetry_multiplicity
_atom_site_calc_flag
_atom_site_refinement_flags
S1 S 0.31655(6) -0.08408(6) 0.27062(4) 0.0656(3) Uani 1 1 d .
S2 S 0.54644(5) 0.13675(6) 0.18986(4) 0.0668(3) Uani 1 1 d .
O1 O 0.2788(2) -0.1090(2) 0.30907(12) 0.0891(9) Uani 1 1 d .
O2 O 0.39909(15) -0.06465(17) 0.28638(10) 0.0747(7) Uani 1 1 d .
O3 O 0.54061(15) 0.04591(16) 0.19696(11) 0.0728(7) Uani 1 1 d .
O4 O 0.59217(16) 0.1686(2) 0.15731(13) 0.0947(10) Uani 1 1 d .
N1 N 0.38157(16) 0.07371(17) 0.21123(11) 0.0575(7) Uani 1 1 d .
H1N H 0.4195 0.0398 0.2267 0.069 Uiso 1 1 calc R
N2 N 0.30618(18) -0.16052(19) 0.22879(13) 0.0701(8) Uani 1 1 d .
H2N H 0.3465 -0.1799 0.2205 0.084 Uiso 1 1 calc R
N3 N 0.5819(2) 0.1739(2) 0.24804(15) 0.0847(10) Uani 1 1 d .
H3N H 0.5921 0.1397 0.2748 0.102 Uiso 1 1 calc R
C1 C 0.1880(2) 0.0184(2) 0.23266(16) 0.0684(9) Uani 1 1 d .
H1 H 0.1633 -0.0213 0.2489 0.082 Uiso 1 1 calc R
C2 C 0.1427(2) 0.0869(2) 0.20435(16) 0.0682(9) Uani 1 1 d .
C3 C 0.1811(2) 0.1452(2) 0.18025(15) 0.0647(9) Uani 1 1 d .
H3 H 0.1533 0.1911 0.1611 0.078 Uiso 1 1 calc R
C4 C 0.26034(19) 0.1355(2) 0.18457(14) 0.0556(7) Uani 1 1 d .
C5 C 0.31360(19) 0.1850(2) 0.16260(13) 0.0560(8) Uani 1 1 d .
C6 C 0.3025(2) 0.2556(2) 0.12939(14) 0.0627(8) Uani 1 1 d .
H6 H 0.2534 0.2819 0.1186 0.075 Uiso 1 1 calc R
C7 C 0.3638(2) 0.2877(2) 0.11196(15) 0.0663(9) Uani 1 1 d .
C8 C 0.4372(2) 0.2473(2) 0.13084(14) 0.0657(9) Uani 1 1 d .
H8 H 0.4790 0.2686 0.1199 0.079 Uiso 1 1 calc R
C9 C 0.4505(2) 0.1778(2) 0.16461(14) 0.0606(8) Uani 1 1 d .
C10 C 0.38687(19) 0.1442(2) 0.18001(13) 0.0542(7) Uani 1 1 d .
C11 C 0.3043(2) 0.0676(2) 0.21318(14) 0.0566(8) Uani 1 1 d .
C12 C 0.2673(2) 0.0071(2) 0.23763(14) 0.0596(8) Uani 1 1 d .
C13 C 0.0556(2) 0.0945(3) 0.2004(2) 0.0875(13) Uani 1 1 d .
C14 C 0.0137(4) 0.0219(6) 0.1693(6) 0.246(7) Uani 1 1 d .
H14A H -0.0166 -0.0072 0.1890 0.369 Uiso 1 1 calc R
H14B H 0.0509 -0.0175 0.1619 0.369 Uiso 1 1 calc R
H14C H -0.0208 0.0428 0.1366 0.369 Uiso 1 1 calc R
C15 C 0.0467(4) 0.0941(8) 0.2559(4) 0.213(5) Uani 1 1 d .
H15A H -0.0076 0.1021 0.2542 0.320 Uiso 1 1 calc R
H15B H 0.0774 0.1399 0.2761 0.320 Uiso 1 1 calc R
H15C H 0.0647 0.0399 0.2726 0.320 Uiso 1 1 calc R
C16 C 0.0205(3) 0.1792(5) 0.1759(4) 0.153(3) Uani 1 1 d .
H16A H 0.0287 0.1855 0.1417 0.230 Uiso 1 1 calc R
H16B H 0.0453 0.2259 0.1983 0.230 Uiso 1 1 calc R
H16C H -0.0349 0.1796 0.1724 0.230 Uiso 1 1 calc R
C17 C 0.3530(3) 0.3653(3) 0.0751(2) 0.0896(13) Uani 1 1 d .
C18 C 0.2698(5) 0.3856(7) 0.0492(5) 0.244(7) Uani 1 1 d .
H18A H 0.2663 0.4389 0.0302 0.367 Uiso 1 1 calc R
H18B H 0.2422 0.3909 0.0755 0.367 Uiso 1 1 calc R
H18C H 0.2467 0.3404 0.0249 0.367 Uiso 1 1 calc R
C19 C 0.3965(9) 0.3557(9) 0.0360(5) 0.344(12) Uani 1 1 d .
H19A H 0.3759 0.3076 0.0134 0.515 Uiso 1 1 calc R
H19B H 0.4511 0.3459 0.0538 0.515 Uiso 1 1 calc R
H19C H 0.3912 0.4071 0.0151 0.515 Uiso 1 1 calc R
C20 C 0.3850(8) 0.4422(5) 0.1077(5) 0.274(8) Uani 1 1 d .
H20A H 0.4323 0.4267 0.1345 0.411 Uiso 1 1 calc R
H20B H 0.3469 0.4633 0.1242 0.411 Uiso 1 1 calc R
H20C H 0.3967 0.4863 0.0855 0.411 Uiso 1 1 calc R
C21 C 0.2282(2) -0.1982(3) 0.20432(19) 0.0806(11) Uani 1 1 d .
H21A H 0.1947 -0.1561 0.1815 0.097 Uiso 1 1 calc R
H21B H 0.2040 -0.2144 0.2316 0.097 Uiso 1 1 calc R
C22 C 0.2364(3) -0.2771(3) 0.1722(2) 0.0873(12) Uani 1 1 d .
H22A H 0.2617 -0.2606 0.1456 0.105 Uiso 1 1 calc R
H22B H 0.2698 -0.3189 0.1954 0.105 Uiso 1 1 calc R
C23 C 0.1575(4) -0.3187(4) 0.1451(2) 0.1137(18) Uani 1 1 d D
H23A H 0.1321 -0.3352 0.1717 0.136 Uiso 1 1 calc R
H23B H 0.1241 -0.2769 0.1219 0.136 Uiso 1 1 calc R
C24 C 0.1656(5) -0.3964(4) 0.1135(3) 0.146(3) Uani 1 1 d D
H24A H 0.1810 -0.3789 0.0830 0.219 Uiso 1 1 calc R
H24B H 0.1162 -0.4261 0.1024 0.219 Uiso 1 1 calc R
H24C H 0.2048 -0.4341 0.1349 0.219 Uiso 1 1 calc R
C25 C 0.5971(5) 0.2662(4) 0.2562(3) 0.145(3) Uani 1 1 d D
H25A H 0.6437 0.2797 0.2454 0.174 Uiso 1 1 calc R
H25B H 0.5535 0.2968 0.2324 0.174 Uiso 1 1 calc R
C26 C 0.6075(18) 0.2979(7) 0.3045(7) 0.47(2) Uani 1 1 d D
H26A H 0.5896 0.3570 0.2979 0.569 Uiso 1 1 calc R
H26B H 0.6642 0.3017 0.3184 0.569 Uiso 1 1 calc R
C27 C 0.5821(12) 0.2735(8) 0.3512(6) 0.427(19) Uani 1 1 d D
H27A H 0.5705 0.2125 0.3513 0.513 Uiso 1 1 calc R
H27B H 0.5365 0.3063 0.3532 0.513 Uiso 1 1 calc R
C28 C 0.65864(6) 0.29840(17) 0.39812(2) 0.528(13) Uani 1 1 d D
H28D H 0.6851 0.3458 0.3872 0.791 Uiso 1 1 calc R
H28E H 0.6934 0.2498 0.4063 0.791 Uiso 1 1 calc R
H28F H 0.6433 0.3145 0.4289 0.791 Uiso 1 1 calc R
S1' S 1.02213(4) 0.32950(4) 0.34747(3) 0.0724(3) Uani 1 1 d R
S2' S 0.91358(3) 0.50464(4) 0.12727(2) 0.0557(2) Uani 1 1 d R
O1' O 1.06495(5) 0.27073(4) 0.38651(4) 0.1057(11) Uani 1 1 d R
O2' O 1.06164(3) 0.37363(4) 0.31429(2) 0.0794(8) Uani 1 1 d R
O3' O 0.94262(4) 0.53940(4) 0.17956(3) 0.0666(6) Uani 1 1 d R
O4' O 0.87133(4) 0.55866(4) 0.08478(3) 0.0810(8) Uani 1 1 d R
N1' N 0.91757(3) 0.36816(4) 0.22450(2) 0.0500(6) Uani 1 1 d R
H1A H 0.9542 0.4059 0.2348 0.060 Uiso 1 1 calc R
N2' N 0.9872(3) 0.4034(3) 0.37644(14) 0.0962(12) Uani 1 1 d .
H2B H 0.9936 0.4565 0.3694 0.115 Uiso 1 1 calc R
N3' N 0.98857(18) 0.4657(2) 0.11304(12) 0.0720(8) Uani 1 1 d .
H3C H 1.0346 0.4732 0.1346 0.086 Uiso 1 1 calc R
C1' C 0.9170(2) 0.1984(3) 0.32452(14) 0.0661(9) Uani 1 1 d .
H1' H 0.9434 0.1800 0.3585 0.079 Uiso 1 1 calc R
C2' C 0.8530(2) 0.1495(3) 0.29510(15) 0.0678(10) Uani 1 1 d .
C3' C 0.8130(2) 0.1792(2) 0.24474(14) 0.0620(8) Uani 1 1 d .
H3' H 0.7692 0.1496 0.2245 0.074 Uiso 1 1 calc R
C4' C 0.83862(18) 0.2530(2) 0.22456(12) 0.0509(7) Uani 1 1 d .
C5' C 0.81243(17) 0.29443(19) 0.17333(11) 0.0471(6) Uani 1 1 d .
C6' C 0.75201(19) 0.2764(2) 0.12792(12) 0.0533(7) Uani 1 1 d .
H6' H 0.7187 0.2300 0.1276 0.064 Uiso 1 1 calc R
C7' C 0.74105(19) 0.3270(2) 0.08311(12) 0.0546(7) Uani 1 1 d .
C8' C 0.79101(18) 0.3971(2) 0.08569(12) 0.0511(7) Uani 1 1 d .
H8' H 0.7832 0.4322 0.0560 0.061 Uiso 1 1 calc R
C9' C 0.85170(17) 0.41705(18) 0.13023(11) 0.0464(6) Uani 1 1 d .
C10' C 0.86300(17) 0.36506(18) 0.17524(11) 0.0455(6) Uani 1 1 d .
C11' C 0.90334(17) 0.3004(2) 0.25421(12) 0.0506(7) Uani 1 1 d .
C12' C 0.94310(19) 0.2726(2) 0.30582(13) 0.0594(8) Uani 1 1 d .
C13' C 0.8304(2) 0.0666(3) 0.31883(19) 0.0865(13) Uani 1 1 d .
C14' C 0.8987(3) 0.0038(4) 0.3309(3) 0.150(3) Uani 1 1 d .
H14D H 0.9180 -0.0014 0.3005 0.225 Uiso 1 1 calc R
H14E H 0.8813 -0.0515 0.3394 0.225 Uiso 1 1 calc R
H14F H 0.9399 0.0245 0.3605 0.225 Uiso 1 1 calc R
C15' C 0.8076(5) 0.0906(5) 0.3693(3) 0.160(3) Uani 1 1 d .
H15D H 0.8513 0.1182 0.3940 0.239 Uiso 1 1 calc R
H15E H 0.7939 0.0394 0.3850 0.239 Uiso 1 1 calc R
H15F H 0.7635 0.1291 0.3603 0.239 Uiso 1 1 calc R
C16' C 0.7620(4) 0.0215(4) 0.2816(3) 0.140(3) Uani 1 1 d .
H16D H 0.7153 0.0553 0.2772 0.210 Uiso 1 1 calc R
H16E H 0.7550 -0.0339 0.2959 0.210 Uiso 1 1 calc R
H16F H 0.7720 0.0140 0.2479 0.210 Uiso 1 1 calc R
C17' C 0.6777(2) 0.3072(3) 0.03124(13) 0.0713(10) Uani 1 1 d .
C18' C 0.6379(5) 0.2228(5) 0.0327(2) 0.167(4) Uani 1 1 d .
H18D H 0.6021 0.2282 0.0538 0.251 Uiso 1 1 calc R
H18E H 0.6767 0.1798 0.0479 0.251 Uiso 1 1 calc R
H18F H 0.6095 0.2061 -0.0026 0.251 Uiso 1 1 calc R
C19' C 0.6187(4) 0.3780(5) 0.0201(3) 0.171(4) Uani 1 1 d .
H19D H 0.5856 0.3730 -0.0156 0.257 Uiso 1 1 calc R
H19E H 0.6454 0.4325 0.0245 0.257 Uiso 1 1 calc R
H19F H 0.5872 0.3742 0.0442 0.257 Uiso 1 1 calc R
C20' C 0.7128(5) 0.3117(6) -0.0148(2) 0.165(4) Uani 1 1 d .
H20D H 0.7595 0.2770 -0.0072 0.248 Uiso 1 1 calc R
H20E H 0.7259 0.3703 -0.0201 0.248 Uiso 1 1 calc R
H20F H 0.6753 0.2906 -0.0462 0.248 Uiso 1 1 calc R
C21' C 0.9449(5) 0.3824(6) 0.4144(3) 0.146(3) Uani 1 1 d .
H21C H 0.9068 0.3378 0.3993 0.176 Uiso 1 1 calc R
H21D H 0.9819 0.3587 0.4458 0.176 Uiso 1 1 calc R
C22' C 0.9078(16) 0.4474(14) 0.4288(9) 0.47(2) Uani 1 1 d D
H22C H 0.9382 0.5001 0.4323 0.559 Uiso 1 1 calc R
H22D H 0.8965 0.4355 0.4620 0.559 Uiso 1 1 calc R
C23' C 0.8319(13) 0.454(2) 0.3828(12) 0.62(4) Uani 1 1 d D
H23C H 0.8152 0.3940 0.3765 0.741 Uiso 1 1 calc R
H23D H 0.8504 0.4696 0.3529 0.741 Uiso 1 1 calc R
C24' C 0.7503(12) 0.5053(14) 0.3726(8) 0.362(11) Uani 1 1 d D
H24D H 0.7114 0.4796 0.3435 0.543 Uiso 1 1 calc R
H24E H 0.7581 0.5642 0.3644 0.543 Uiso 1 1 calc R
H24F H 0.7327 0.5028 0.4038 0.543 Uiso 1 1 calc R
C25' C 0.9802(4) 0.4177(6) 0.0640(2) 0.138(3) Uani 1 1 d .
H25C H 0.9352 0.3797 0.0590 0.166 Uiso 1 1 calc R
H25D H 0.9675 0.4586 0.0350 0.166 Uiso 1 1 calc R
C26' C 1.0444(7) 0.3674(8) 0.0593(4) 0.221(6) Uani 1 1 d .
H26C H 1.0574 0.3285 0.0894 0.266 Uiso 1 1 calc R
H26D H 1.0885 0.4065 0.0643 0.266 Uiso 1 1 calc R
C27' C 1.0429(8) 0.3168(10) 0.0142(6) 0.244(7) Uani 1 1 d D
H27C H 1.0220 0.3525 -0.0168 0.292 Uiso 1 1 calc R
H27D H 1.0969 0.3036 0.0157 0.292 Uiso 1 1 calc R
C28' C 1.0028(14) 0.2426(13) 0.0061(9) 0.365(12) Uani 1 1 d D
H28A H 1.0364 0.1967 0.0238 0.547 Uiso 1 1 calc R
H28B H 0.9849 0.2307 -0.0312 0.547 Uiso 1 1 calc R
H28C H 0.9584 0.2471 0.0199 0.547 Uiso 1 1 calc R
C29 C 0.1091(15) -0.0099(16) 0.0326(10) 0.381(11) Uiso 1 1 d .
H29A H 0.0559 -0.0287 0.0150 0.457 Uiso 1 1 calc R
H29B H 0.1069 0.0275 0.0617 0.457 Uiso 1 1 calc R
C30 C 0.1607(14) -0.0901(14) 0.0551(9) 0.348(10) Uiso 1 1 d .
H30A H 0.1413 -0.1187 0.0816 0.418 Uiso 1 1 calc R
H30B H 0.1597 -0.1307 0.0270 0.418 Uiso 1 1 calc R
C31 C 0.2352(11) -0.0605(11) 0.0771(7) 0.272(7) Uiso 1 1 d .
H31A H 0.2670 -0.1118 0.0874 0.327 Uiso 1 1 calc R
H31B H 0.2338 -0.0330 0.1098 0.327 Uiso 1 1 calc R
C32 C 0.2793(9) -0.0069(10) 0.0558(6) 0.261(6) Uiso 1 1 d .
H32A H 0.3042 -0.0388 0.0333 0.314 Uiso 1 1 calc R
H32B H 0.3197 0.0213 0.0835 0.314 Uiso 1 1 calc R
C33 C 0.2129(12) 0.0682(11) 0.0189(8) 0.293(8) Uiso 1 1 d .
H33A H 0.2092 0.1157 0.0420 0.352 Uiso 1 1 calc R
H33B H 0.2341 0.0910 -0.0085 0.352 Uiso 1 1 calc R
C34 C 0.1392(11) 0.0383(12) -0.0044(7) 0.292(7) Uiso 1 1 d .
H34A H 0.1400 0.0015 -0.0340 0.350 Uiso 1 1 calc R
H34B H 0.1045 0.0864 -0.0181 0.350 Uiso 1 1 calc R

loop_
_atom_site_aniso_label
_atom_site_aniso_U_11
_atom_site_aniso_U_22
_atom_site_aniso_U_33
_atom_site_aniso_U_23
_atom_site_aniso_U_13
_atom_site_aniso_U_12
S1 0.0682(5) 0.0618(5) 0.0664(5) 0.0085(4) 0.0183(4) -0.0087(4)
S2 0.0499(5) 0.0727(6) 0.0780(6) 0.0166(4) 0.0184(4) 0.0010(4)
O1 0.109(2) 0.0849(18) 0.0823(18) 0.0183(15) 0.0422(17) -0.0125(16)
O2 0.0665(15) 0.0765(16) 0.0719(16) 0.0090(13) 0.0052(12) -0.0109(13)
O3 0.0630(14) 0.0667(15) 0.0875(17) 0.0063(13) 0.0197(13) 0.0068(12)
O4 0.0622(16) 0.121(2) 0.110(2) 0.0391(19) 0.0388(16) 0.0046(16)
N1 0.0497(14) 0.0559(15) 0.0685(17) 0.0110(13) 0.0195(13) 0.0025(12)
N2 0.0600(17) 0.0585(16) 0.091(2) -0.0024(15) 0.0206(16) -0.0042(13)
N3 0.087(2) 0.0647(19) 0.086(2) 0.0140(17) -0.0009(19) -0.0109(17)
C1 0.069(2) 0.067(2) 0.080(2) -0.0064(18) 0.0379(19) -0.0128(18)
C2 0.060(2) 0.068(2) 0.083(2) -0.0073(18) 0.0320(18) -0.0001(17)
C3 0.0578(19) 0.061(2) 0.079(2) 0.0015(17) 0.0263(17) 0.0049(16)
C4 0.0523(17) 0.0527(17) 0.0666(19) -0.0006(14) 0.0248(15) 0.0007(14)
C5 0.0549(18) 0.0543(17) 0.0619(19) 0.0021(14) 0.0215(15) 0.0037(14)
C6 0.0586(19) 0.0598(19) 0.071(2) 0.0083(16) 0.0210(16) 0.0094(16)
C7 0.064(2) 0.068(2) 0.068(2) 0.0139(17) 0.0212(17) 0.0031(17)
C8 0.0577(19) 0.073(2) 0.068(2) 0.0155(18) 0.0214(16) -0.0016(17)
C9 0.0522(18) 0.065(2) 0.066(2) 0.0090(16) 0.0203(15) 0.0002(15)
C10 0.0523(17) 0.0550(17) 0.0576(18) 0.0028(14) 0.0190(14) 0.0011(14)
C11 0.0573(18) 0.0532(17) 0.0640(19) -0.0014(15) 0.0250(15) -0.0036(14)
C12 0.063(2) 0.0549(18) 0.066(2) -0.0003(15) 0.0255(16) -0.0054(15)
C13 0.061(2) 0.090(3) 0.124(4) -0.005(3) 0.046(2) -0.007(2)
C14 0.060(3) 0.200(8) 0.466(19) -0.148(11) 0.055(6) -0.032(4)
C15 0.116(5) 0.377(16) 0.188(8) 0.067(9) 0.109(6) 0.076(7)
C16 0.078(3) 0.146(5) 0.256(9) 0.052(6) 0.078(5) 0.036(4)
C17 0.080(3) 0.095(3) 0.095(3) 0.041(3) 0.026(2) 0.009(2)
C18 0.120(5) 0.263(11) 0.298(12) 0.226(11) -0.025(7) -0.015(6)
C19 0.425(19) 0.406(19) 0.319(15) 0.303(16) 0.299(16) 0.297(17)
C20 0.376(17) 0.109(5) 0.231(11) 0.091(7) -0.082(11) -0.094(8)
C21 0.065(2) 0.068(2) 0.102(3) 0.002(2) 0.013(2) -0.0088(19)
C22 0.080(3) 0.073(3) 0.101(3) -0.006(2) 0.013(2) -0.007(2)
C23 0.111(4) 0.101(4) 0.116(4) -0.014(3) 0.011(3) -0.024(3)
C24 0.188(7) 0.111(4) 0.129(5) -0.016(4) 0.030(5) -0.044(5)
C25 0.213(8) 0.081(3) 0.117(5) -0.002(3) 0.006(5) -0.056(4)
C26 1.10(7) 0.078(6) 0.301(19) -0.048(9) 0.29(3) -0.031(16)
C27 0.87(5) 0.097(8) 0.32(2) 0.013(10) 0.17(3) -0.108(16)
C28 0.86(4) 0.30(2) 0.44(3) 0.04(2) 0.21(3) 0.02(3)
S1' 0.0622(5) 0.0940(7) 0.0525(5) 0.0106(4) 0.0026(4) 0.0068(5)
S2' 0.0601(5) 0.0483(4) 0.0561(5) 0.0057(3) 0.0124(4) -0.0085(3)
O1' 0.093(2) 0.125(3) 0.0736(18) 0.0274(18) -0.0180(16) 0.0126(19)
O2' 0.0559(14) 0.105(2) 0.0725(16) 0.0038(15) 0.0101(12) -0.0070(14)
O3' 0.0755(15) 0.0543(13) 0.0660(14) -0.0106(11) 0.0138(12) -0.0129(11)
O4' 0.0849(18) 0.0629(14) 0.0825(17) 0.0297(13) 0.0036(14) -0.0123(13)
N1' 0.0494(13) 0.0518(14) 0.0451(13) 0.0050(11) 0.0076(11) -0.0020(11)
N2' 0.127(3) 0.101(3) 0.062(2) -0.0053(19) 0.030(2) 0.004(2)
N3' 0.0589(17) 0.096(2) 0.0627(17) -0.0051(16) 0.0193(14) -0.0142(16)
C1' 0.0540(19) 0.085(2) 0.061(2) 0.0276(18) 0.0179(16) 0.0144(18)
C2' 0.0565(19) 0.077(2) 0.076(2) 0.0329(19) 0.0292(18) 0.0150(17)
C3' 0.0502(17) 0.067(2) 0.071(2) 0.0197(17) 0.0201(16) 0.0031(15)
C4' 0.0465(15) 0.0523(16) 0.0545(17) 0.0117(13) 0.0152(13) 0.0049(13)
C5' 0.0471(15) 0.0467(15) 0.0485(15) 0.0041(12) 0.0150(12) -0.0007(12)
C6' 0.0526(17) 0.0512(16) 0.0537(17) 0.0018(13) 0.0114(14) -0.0086(14)
C7' 0.0560(18) 0.0580(18) 0.0475(16) -0.0002(14) 0.0110(14) -0.0075(14)
C8' 0.0594(18) 0.0504(16) 0.0430(15) 0.0037(12) 0.0139(13) -0.0004(14)
C9' 0.0499(16) 0.0428(14) 0.0463(15) 0.0019(12) 0.0135(13) -0.0008(12)
C10' 0.0464(15) 0.0446(15) 0.0447(15) 0.0014(12) 0.0120(12) 0.0034(12)
C11' 0.0450(15) 0.0586(17) 0.0487(16) 0.0108(14) 0.0142(13) 0.0095(13)
C12' 0.0515(17) 0.075(2) 0.0516(17) 0.0143(16) 0.0148(14) 0.0126(16)
C13' 0.066(2) 0.094(3) 0.105(3) 0.052(3) 0.034(2) 0.008(2)
C14' 0.100(4) 0.111(4) 0.247(8) 0.103(5) 0.062(5) 0.024(3)
C15' 0.190(7) 0.173(7) 0.153(6) 0.054(5) 0.108(6) -0.024(6)
C16' 0.110(4) 0.129(5) 0.166(6) 0.082(5) 0.016(4) -0.037(4)
C17' 0.073(2) 0.086(2) 0.0462(17) -0.0006(17) 0.0034(16) -0.022(2)
C18' 0.212(8) 0.155(6) 0.083(3) 0.019(4) -0.040(4) -0.115(6)
C19' 0.128(5) 0.177(7) 0.143(6) -0.017(5) -0.067(5) 0.018(5)
C20' 0.170(6) 0.261(9) 0.063(3) -0.050(4) 0.031(3) -0.114(7)
C21' 0.185(7) 0.185(7) 0.089(4) 0.011(4) 0.071(4) 0.040(6)
C22' 0.71(6) 0.30(2) 0.64(5) 0.12(3) 0.58(5) 0.13(3)
C23' 0.32(3) 0.99(10) 0.69(6) 0.31(6) 0.39(4) 0.11(4)
C24' 0.30(2) 0.49(3) 0.33(2) 0.10(2) 0.142(18) 0.02(2)
C25' 0.097(4) 0.249(9) 0.077(3) -0.048(4) 0.039(3) -0.005(5)
C26' 0.198(10) 0.289(13) 0.155(7) -0.110(8) 0.017(7) 0.073(9)
C27' 0.232(13) 0.237(14) 0.298(16) -0.129(13) 0.135(12) -0.046(11)
C28' 0.40(3) 0.33(2) 0.39(3) -0.15(2) 0.15(2) -0.05(2)

loop_
_atom_type_symbol
_atom_type_description
_atom_type_scat_dispersion_real
_atom_type_scat_dispersion_imag
_atom_type_scat_source
C C 0.0181 0.0091 'International Tables Vol C Tables 4.2.6.8 and 6.1.1.4'
H H 0.0000 0.0000 'International Tables Vol C Tables 4.2.6.8 and 6.1.1.4'
N N 0.0311 0.0180 'International Tables Vol C Tables 4.2.6.8 and 6.1.1.4'
O O 0.0492 0.0322 'International Tables Vol C Tables 4.2.6.8 and 6.1.1.4'
S S 0.3331 0.5567 'International Tables Vol C Tables 4.2.6.8 and 6.1.1.4'

loop_
_geom_angle_atom_site_label_1
_geom_angle_atom_site_label_2
_geom_angle_atom_site_label_3
_geom_angle
O1 S1 O2 120.07(18)
O1 S1 N2 107.80(18)
O2 S1 N2 105.27(17)
O1 S1 C12 107.68(18)
O2 S1 C12 107.24(16)
N2 S1 C12 108.32(17)
O4 S2 O3 119.66(19)
O4 S2 N3 108.5(2)
O3 S2 N3 104.79(17)
O4 S2 C9 107.57(17)
O3 S2 C9 107.95(16)
N3 S2 C9 107.87(19)
C11 N1 C10 108.0(3)
C11 N1 H1N 126.0
C10 N1 H1N 126.0
C21 N2 S1 120.5(3)
C21 N2 H2N 119.7
S1 N2 H2N 119.8
C25 N3 S2 120.2(4)
C25 N3 H3N 120.0
S2 N3 H3N 119.9
C12 C1 C2 123.7(3)
C12 C1 H1 118.2
C2 C1 H1 118.1
C3 C2 C1 116.9(3)
C3 C2 C13 122.6(4)
C1 C2 C13 120.5(3)
C2 C3 C4 120.6(3)
C2 C3 H3 119.7
C4 C3 H3 119.7
C3 C4 C11 121.5(3)
C3 C4 C5 131.8(3)
C11 C4 C5 106.6(3)
C6 C5 C10 121.2(3)
C6 C5 C4 132.7(3)
C10 C5 C4 106.1(3)
C5 C6 C7 120.7(3)
C5 C6 H6 119.7
C7 C6 H6 119.6
C6 C7 C8 117.2(3)
C6 C7 C17 121.8(3)
C8 C7 C17 121.0(3)
C9 C8 C7 123.4(3)
C9 C8 H8 118.3
C7 C8 H8 118.3
C8 C9 C10 118.4(3)
C8 C9 S2 119.8(3)
C10 C9 S2 121.8(3)
N1 C10 C9 131.3(3)
N1 C10 C5 109.7(3)
C9 C10 C5 119.0(3)
N1 C11 C4 109.5(3)
N1 C11 C12 131.2(3)
C4 C11 C12 119.4(3)
C1 C12 C11 117.8(3)
C1 C12 S1 119.8(3)
C11 C12 S1 122.3(3)
C14 C13 C15 111.1(8)
C14 C13 C16 110.3(7)
C15 C13 C16 105.7(6)
C14 C13 C2 108.8(4)
C15 C13 C2 108.4(5)
C16 C13 C2 112.4(4)
C13 C14 H14A 109.4
C13 C14 H14B 109.4
H14A C14 H14B 109.5
C13 C14 H14C 109.6
H14A C14 H14C 109.5
H14B C14 H14C 109.5
C13 C15 H15A 109.4
C13 C15 H15B 109.6
H15A C15 H15B 109.5
C13 C15 H15C 109.4
H15A C15 H15C 109.5
H15B C15 H15C 109.5
C13 C16 H16A 109.4
C13 C16 H16B 109.5
H16A C16 H16B 109.5
C13 C16 H16C 109.5
H16A C16 H16C 109.5
H16B C16 H16C 109.5
C19 C17 C18 110.8(8)
C19 C17 C20 107.3(10)
C18 C17 C20 105.3(9)
C19 C17 C7 111.9(5)
C18 C17 C7 113.1(4)
C20 C17 C7 108.0(5)
C17 C18 H18A 109.5
C17 C18 H18B 109.1
H18A C18 H18B 109.5
C17 C18 H18C 109.9
H18A C18 H18C 109.5
H18B C18 H18C 109.5
C17 C19 H19A 109.3
C17 C19 H19B 109.5
H19A C19 H19B 109.5
C17 C19 H19C 109.6
H19A C19 H19C 109.5
H19B C19 H19C 109.5
C17 C20 H20A 109.5
C17 C20 H20B 109.3
H20A C20 H20B 109.4
C17 C20 H20C 109.6
H20A C20 H20C 109.4
H20B C20 H20C 109.4
N2 C21 C22 109.7(4)
N2 C21 H21A 109.7
C22 C21 H21A 109.7
N2 C21 H21B 109.7
C22 C21 H21B 109.7
H21A C21 H21B 108.2
C23 C22 C21 112.5(4)
C23 C22 H22A 109.2
C21 C22 H22A 109.1
C23 C22 H22B 109.0
C21 C22 H22B 109.1
H22A C22 H22B 107.9
C24 C23 C22 112.5(5)
C24 C23 H23A 109.2
C22 C23 H23A 109.2
C24 C23 H23B 109.1
C22 C23 H23B 109.0
H23A C23 H23B 107.9
C23 C24 H24A 109.6
C23 C24 H24B 109.4
H24A C24 H24B 109.5
C23 C24 H24C 109.4
H24A C24 H24C 109.5
H24B C24 H24C 109.5
C26 C25 N3 118.2(8)
C26 C25 H25A 107.5
N3 C25 H25A 107.7
C26 C25 H25B 107.9
N3 C25 H25B 108.0
H25A C25 H25B 107.1
C25 C26 C27 135.5(16)
C25 C26 H26A 103.4
C27 C26 H26A 103.3
C25 C26 H26B 103.6
C27 C26 H26B 103.0
H26A C26 H26B 105.2
C26 C27 C28 100.9(15)
C26 C27 H27A 111.6
C28 C27 H27A 111.6
C26 C27 H27B 111.5
C28 C27 H27B 111.5
H27A C27 H27B 109.5
C27 C28 H28D 109.2
C27 C28 H28E 109.4
H28D C28 H28E 109.5
C27 C28 H28F 109.8
H28D C28 H28F 109.5
H28E C28 H28F 109.5
O1' S1' O2' 119.5
O1' S1' N2' 108.40(14)
O2' S1' N2' 105.69(16)
O1' S1' C12' 107.23(11)
O2' S1' C12' 107.50(11)
N2' S1' C12' 108.1(2)
O4' S2' O3' 119.8
O4' S2' N3' 108.89(12)
O3' S2' N3' 105.82(11)
O4' S2' C9' 107.05(10)
O3' S2' C9' 107.82(9)
N3' S2' C9' 106.79(15)
C11' N1' C10' 108.33(18)
C11' N1' H1A 125.8
C10' N1' H1A 125.8
C21' N2' S1' 121.0(5)
C21' N2' H2B 119.5
S1' N2' H2B 119.5
C25' N3' S2' 121.2(3)
C25' N3' H3C 119.4
S2' N3' H3C 119.4
C12' C1' C2' 123.7(3)
C12' C1' H1' 118.2
C2' C1' H1' 118.1
C3' C2' C1' 117.4(3)
C3' C2' C13' 123.0(4)
C1' C2' C13' 119.6(3)
C2' C3' C4' 120.2(3)
C2' C3' H3' 119.9
C4' C3' H3' 119.9
C3' C4' C11' 121.6(3)
C3' C4' C5' 132.0(3)
C11' C4' C5' 106.3(3)
C6' C5' C10' 121.0(3)
C6' C5' C4' 132.7(3)
C10' C5' C4' 106.3(3)
C7' C6' C5' 120.4(3)
C7' C6' H6' 119.8
C5' C6' H6' 119.8
C6' C7' C8' 118.0(3)
C6' C7' C17' 122.4(3)
C8' C7' C17' 119.7(3)
C9' C8' C7' 123.2(3)
C9' C8' H8' 118.4
C7' C8' H8' 118.4
C8' C9' C10' 118.6(3)
C8' C9' S2' 118.6(2)
C10' C9' S2' 122.8(2)
N1' C10' C9' 131.9(2)
N1' C10' C5' 109.2(2)
C9' C10' C5' 118.8(3)
N1' C11' C4' 109.8(2)
N1' C11' C12' 131.3(3)
C4' C11' C12' 118.9(3)
C1' C12' C11' 118.2(3)
C1' C12' S1' 119.1(3)
C11' C12' S1' 122.7(3)
C16' C13' C14' 106.6(5)
C16' C13' C2' 112.5(4)
C14' C13' C2' 109.8(3)
C16' C13' C15' 108.4(5)
C14' C13' C15' 111.4(5)
C2' C13' C15' 108.2(5)
C13' C14' H14D 109.3
C13' C14' H14E 109.6
H14D C14' H14E 109.5
C13' C14' H14F 109.5
H14D C14' H14F 109.5
H14E C14' H14F 109.5
C13' C15' H15D 109.8
C13' C15' H15E 109.2
H15D C15' H15E 109.5
C13' C15' H15F 109.4
H15D C15' H15F 109.5
H15E C15' H15F 109.5
C13' C16' H16D 109.5
C13' C16' H16E 109.5
H16D C16' H16E 109.5
C13' C16' H16F 109.5
H16D C16' H16F 109.5
H16E C16' H16F 109.5
C18' C17' C19' 110.1(6)
C18' C17' C20' 111.5(5)
C19' C17' C20' 103.6(6)
C18' C17' C7' 112.6(3)
C19' C17' C7' 108.9(4)
C20' C17' C7' 109.9(4)
C17' C18' H18D 109.5
C17' C18' H18E 109.5
H18D C18' H18E 109.5
C17' C18' H18F 109.4
H18D C18' H18F 109.5
H18E C18' H18F 109.5
C17' C19' H19D 109.5
C17' C19' H19E 109.5
H19D C19' H19E 109.5
C17' C19' H19F 109.4
H19D C19' H19F 109.5
H19E C19' H19F 109.5
C17' C20' H20D 109.6
C17' C20' H20E 109.4
H20D C20' H20E 109.5
C17' C20' H20F 109.4
H20D C20' H20F 109.5
H20E C20' H20F 109.5
C22' C21' N2' 115.2(10)
C22' C21' H21C 109.2
N2' C21' H21C 108.7
C22' C21' H21D 107.6
N2' C21' H21D 108.4
H21C C21' H21D 107.6
C21' C22' C23' 103(2)
C21' C22' H22C 111.3
C23' C22' H22C 111.0
C21' C22' H22D 111.7
C23' C22' H22D 111.2
H22C C22' H22D 109.0
C22' C23' C24' 135(3)
C22' C23' H23C 103.5
C24' C23' H23C 103.4
C22' C23' H23D 103.6
C24' C23' H23D 103.3
H23C C23' H23D 105.2
C23' C24' H24D 109.6
C23' C24' H24E 109.5
H24D C24' H24E 109.5
C23' C24' H24F 109.3
H24D C24' H24F 109.5
H24E C24' H24F 109.5
C26' C25' N3' 118.5(6)
C26' C25' H25C 107.7
N3' C25' H25C 107.6
C26' C25' H25D 107.7
N3' C25' H25D 107.8
H25C C25' H25D 107.1
C25' C26' C27' 123.7(10)
C25' C26' H26C 106.5
C27' C26' H26C 105.9
C25' C26' H26D 106.5
C27' C26' H26D 106.6
H26C C26' H26D 106.5
C28' C27' C26' 119.4(16)
C28' C27' H27C 107.5
C26' C27' H27C 107.1
C28' C27' H27D 107.2
C26' C27' H27D 107.9
H27C C27' H27D 107.1
C27' C28' H28A 109.7
C27' C28' H28B 109.9
H28A C28' H28B 109.5
C27' C28' H28C 108.9
H28A C28' H28C 109.4
H28B C28' H28C 109.5
C34 C29 C30 112(2)
C34 C29 H29A 109.7
C30 C29 H29A 109.5
C34 C29 H29B 108.6
C30 C29 H29B 108.9
H29A C29 H29B 107.8
C31 C30 C29 106.6(19)
C31 C30 H30A 110.3
C29 C30 H30A 110.4
C31 C30 H30B 110.1
C29 C30 H30B 110.6
H30A C30 H30B 108.8
C30 C31 C32 129.1(19)
C30 C31 H31A 105.9
C32 C31 H31A 105.5
C30 C31 H31B 104.4
C32 C31 H31B 104.4
H31A C31 H31B 105.8
C31 C32 C33 105.2(14)
C31 C32 H32A 110.2
C33 C32 H32A 111.0
C31 C32 H32B 111.0
C33 C32 H32B 110.5
H32A C32 H32B 108.9
C34 C33 C32 115.6(16)
C34 C33 H33A 108.4
C32 C33 H33A 108.4
C34 C33 H33B 108.4
C32 C33 H33B 108.3
H33A C33 H33B 107.4
C33 C34 C29 111.4(19)
C33 C34 H34A 109.6
C29 C34 H34A 109.1
C33 C34 H34B 109.2
C29 C34 H34B 109.3
H34A C34 H34B 108.1

loop_
_geom_bond_atom_site_label_1
_geom_bond_atom_site_label_2
_geom_bond_distance
S1 O1 1.418(3)
S1 O2 1.436(3)
S1 N2 1.595(3)
S1 C12 1.759(4)
S2 O4 1.427(3)
S2 O3 1.431(3)
S2 N3 1.591(4)
S2 C9 1.762(3)
N1 C11 1.391(4)
N1 C10 1.389(4)
N1 H1N 0.8600
N2 C21 1.472(5)
N2 H2N 0.8600
N3 C25 1.463(6)
N3 H3N 0.8600
C1 C12 1.386(5)
C1 C2 1.412(6)
C1 H1 0.9300
C2 C3 1.390(5)
C2 C13 1.524(5)
C3 C4 1.387(5)
C3 H3 0.9300
C4 C11 1.398(5)
C4 C5 1.460(4)
C5 C6 1.381(5)
C5 C10 1.401(5)
C6 C7 1.388(5)
C6 H6 0.9300
C7 C8 1.403(5)
C7 C17 1.525(5)
C8 C9 1.376(5)
C8 H8 0.9300
C9 C10 1.404(5)
C11 C12 1.404(5)
C13 C14 1.465(9)
C13 C15 1.516(9)
C13 C16 1.518(8)
C14 H14A 0.9600
C14 H14B 0.9600
C14 H14C 0.9601
C15 H15A 0.9601
C15 H15B 0.9601
C15 H15C 0.9601
C16 H16A 0.9600
C16 H16B 0.9600
C16 H16C 0.9600
C17 C19 1.462(9)
C17 C18 1.474(9)
C17 C20 1.487(11)
C18 H18A 0.9600
C18 H18B 0.9600
C18 H18C 0.9600
C19 H19A 0.9601
C19 H19B 0.9601
C19 H19C 0.9601
C20 H20A 0.9603
C20 H20B 0.9603
C20 H20C 0.9603
C21 C22 1.519(6)
C21 H21A 0.9700
C21 H21B 0.9700
C22 C23 1.522(7)
C22 H22A 0.9700
C22 H22B 0.9700
C23 C24 1.496(8)
C23 H23A 0.9700
C23 H23B 0.9700
C24 H24A 0.9600
C24 H24B 0.9600
C24 H24C 0.9600
C25 C26 1.328(12)
C25 H25A 0.9700
C25 H25B 0.9700
C26 C27 1.477(16)
C26 H26A 0.9700
C26 H26B 0.9700
C27 C28 1.602(15)
C27 H27A 0.9700
C27 H27B 0.9700
C28 H28D 0.9600
C28 H28E 0.9600
C28 H28F 0.9600
S1' O1' 1.4224
S1' O2' 1.4407
S1' N2' 1.599(4)
S1' C12' 1.754(4)
S2' O4' 1.4288
S2' O3' 1.4321
S2' N3' 1.601(3)
S2' C9' 1.764(3)
N1' C11' 1.378(3)
N1' C10' 1.382(3)
N1' H1A 0.8601
N2' C21' 1.448(8)
N2' H2B 0.8600
N3' C25' 1.462(6)
N3' H3C 0.8600
C1' C12' 1.383(5)
C1' C2' 1.402(6)
C1' H1' 0.9300
C2' C3' 1.393(5)
C2' C13' 1.534(5)
C3' C4' 1.393(4)
C3' H3' 0.9300
C4' C11' 1.400(5)
C4' C5' 1.447(4)
C5' C6' 1.389(4)
C5' C10' 1.409(4)
C6' C7' 1.385(4)
C6' H6' 0.9300
C7' C8' 1.394(4)
C7' C17' 1.533(4)
C8' C9' 1.383(4)
C8' H8' 0.9300
C9' C10' 1.401(4)
C11' C12' 1.410(4)
C13' C16' 1.499(8)
C13' C14' 1.518(7)
C13' C15' 1.541(8)
C14' H14D 0.9600
C14' H14E 0.9600
C14' H14F 0.9600
C15' H15D 0.9600
C15' H15E 0.9600
C15' H15F 0.9600
C16' H16D 0.9600
C16' H16E 0.9600
C16' H16F 0.9600
C17' C18' 1.494(7)
C17' C19' 1.488(9)
C17' C20' 1.516(7)
C18' H18D 0.9600
C18' H18E 0.9600
C18' H18F 0.9600
C19' H19D 0.9600
C19' H19E 0.9600
C19' H19F 0.9600
C20' H20D 0.9601
C20' H20E 0.9601
C20' H20F 0.9601
C21' C22' 1.319(19)
C21' H21C 0.9700
C21' H21D 0.9700
C22' C23' 1.537(19)
C22' H22C 0.9700
C22' H22D 0.9700
C23' C24' 1.610(17)
C23' H23C 0.9700
C23' H23D 0.9700
C24' H24D 0.9601
C24' H24E 0.9601
C24' H24F 0.9601
C25' C26' 1.416(10)
C25' H25C 0.9700
C25' H25D 0.9700
C26' C27' 1.420(13)
C26' H26C 0.9700
C26' H26D 0.9700
C27' C28' 1.339(14)
C27' H27C 0.9700
C27' H27D 0.9700
C28' H28A 0.9602
C28' H28B 0.9602
C28' H28C 0.9601
C29 C34 1.45(2)
C29 C30 1.56(3)
C29 H29A 0.9700
C29 H29B 0.9700
C30 C31 1.36(2)
C30 H30A 0.9700
C30 H30B 0.9700
C31 C32 1.367(18)
C31 H31A 0.9700
C31 H31B 0.9700
C32 C33 1.744(19)
C32 H32A 0.9700
C32 H32B 0.9700
C33 C34 1.36(2)
C33 H33A 0.9700
C33 H33B 0.9700
C34 H34A 0.9700
C34 H34B 0.9700
